data_2015898
loop_
_publ_author_name
'Chen, Xia'
'Chen, Hong-Feng'
'Xue, Gang'
'Chen, Hong-Yu'
'Yu, Wen-Tao'
'Fang, Qi'

_publ_section_title
;(Croconato-\k^2^<i>O</i>,<i>O</i>')bis(1,10-phenanthroline-\k^2^<i>N</i>,<i>N</i>')cobalt(II),
 and the nickel(II) and copper(II) analogues
;
_journal_coeditor_code GD3090
_journal_issue 4
_journal_name_full 'Acta Crystallographica Section C'
_journal_page_first m166
_journal_page_last m168
_journal_paper_doi 10.1107/S0108270107009377
_journal_volume 63
_journal_year 2007
_chemical_formula_iupac '[Ni (C5 O5) (C12 H8 N2)2]'
_chemical_formula_moiety 'C29 H16 N4 Ni O5'
_chemical_formula_sum 'C29 H16 N4 Ni O5'
_chemical_formula_weight 559.17
_chemical_name_systematic
;
(Croconato-\k^2^O,O')bis(1,10-phenanthroline-\k^2^N,N')nickel(II)
;
_space_group_IT_number 60
_symmetry_cell_setting orthorhombic
_symmetry_space_group_name_Hall '-P 2n 2ab'
_symmetry_space_group_name_H-M 'P b c n'
_atom_sites_solution_hydrogens geom
_atom_sites_solution_primary direct
_atom_sites_solution_secondary difmap
_audit_creation_method SHELXL-97
_cell_angle_alpha 90.00
_cell_angle_beta 90.00
_cell_angle_gamma 90.00
_cell_formula_units_Z 4
_cell_length_a 12.2618(16)
_cell_length_b 10.929(2)
_cell_length_c 17.171(3)
_cell_measurement_reflns_used 41
_cell_measurement_temperature 293(2)
_cell_measurement_theta_max 12.49
_cell_measurement_theta_min 4.72
_cell_volume 2301.1(7)
_computing_cell_refinement XSCANS
_computing_data_collection 'XSCANS (Bruker, 1996)'
_computing_data_reduction XSCANS
_computing_molecular_graphics 'SHELXTL (Bruker, 1997)'
_computing_publication_material SHELXTL
_computing_structure_refinement 'SHELXL97 (Sheldrick, 1997)'
_computing_structure_solution 'SHELXS97 (Sheldrick, 1990)'
_diffrn_ambient_temperature 293(2)
_diffrn_measured_fraction_theta_full 0.993
_diffrn_measured_fraction_theta_max 0.993
_diffrn_measurement_device_type 'Bruker P4'
_diffrn_measurement_method \w
_diffrn_radiation_monochromator graphite
_diffrn_radiation_source 'fine-focus sealed tube'
_diffrn_radiation_type MoK\a
_diffrn_radiation_wavelength 0.71073
_diffrn_reflns_av_R_equivalents 0.0413
_diffrn_reflns_av_sigmaI/netI 0.0428
_diffrn_reflns_limit_h_max 1
_diffrn_reflns_limit_h_min -15
_diffrn_reflns_limit_k_max 1
_diffrn_reflns_limit_k_min -13
_diffrn_reflns_limit_l_max 21
_diffrn_reflns_limit_l_min -1
_diffrn_reflns_number 2872
_diffrn_reflns_theta_full 26.00
_diffrn_reflns_theta_max 26.00
_diffrn_reflns_theta_min 2.50
_diffrn_standards_decay_% 1
_diffrn_standards_interval_count 97
_diffrn_standards_number 3
_exptl_absorpt_coefficient_mu 0.896
_exptl_absorpt_correction_T_max 0.8537
_exptl_absorpt_correction_T_min 0.7749
_exptl_absorpt_correction_type psi-scan
_exptl_absorpt_process_details '(XSCANS; Bruker, 1996)'
_exptl_crystal_colour Brown
_exptl_crystal_density_diffrn 1.614
_exptl_crystal_density_method 'not measured'
_exptl_crystal_description Prism
_exptl_crystal_F_000 1144
_exptl_crystal_size_max 0.38
_exptl_crystal_size_mid 0.34
_exptl_crystal_size_min 0.18
_refine_diff_density_max 0.300
_refine_diff_density_min -0.408
_refine_ls_extinction_coef 0.0061(6)
_refine_ls_extinction_expression Fc^*^=kFc[1+0.001xFc^2^\l^3^/sin(2\q)]^-1/4^
_refine_ls_extinction_method SHELXL97
_refine_ls_goodness_of_fit_ref 1.044
_refine_ls_hydrogen_treatment constr
_refine_ls_matrix_type full
_refine_ls_number_parameters 179
_refine_ls_number_reflns 2245
_refine_ls_number_restraints 0
_refine_ls_restrained_S_all 1.044
_refine_ls_R_factor_all 0.0838
_refine_ls_R_factor_gt 0.0429
_refine_ls_shift/su_max 0.000
_refine_ls_shift/su_mean 0.000
_refine_ls_structure_factor_coef Fsqd
_refine_ls_weighting_details 'calc w=1/[\s^2^(Fo^2^)+(0.0387P)^2^+3.6078P] where P=(Fo^2^+2Fc^2^)/3'
_refine_ls_weighting_scheme calc
_refine_ls_wR_factor_gt 0.0928
_refine_ls_wR_factor_ref 0.1162
_reflns_number_gt 1457
_reflns_number_total 2245
_reflns_threshold_expression I>2sigma(I)
_cod_data_source_file gd3090.cif
_cod_data_source_block II
_cod_original_sg_symbol_Hall '-P 2n 2ab '
_cod_database_code 2015898
_cod_database_fobs_code 2015898

loop_
_symmetry_equiv_pos_as_xyz
'x, y, z'
'-x+1/2, -y+1/2, z+1/2'
'x+1/2, -y+1/2, -z'
'-x, y, -z+1/2'
'-x, -y, -z'
'x-1/2, y-1/2, -z-1/2'
'-x-1/2, y-1/2, z'
'x, -y, z-1/2'

loop_
_atom_site_type_symbol
_atom_site_label
_atom_site_fract_x
_atom_site_fract_y
_atom_site_fract_z
_atom_site_U_iso_or_equiv
_atom_site_adp_type
_atom_site_calc_flag
_atom_site_refinement_flags
_atom_site_occupancy
C C1 0.6459(3) 0.4090(3) 0.6691(2) 0.0385(9) Uani d . 1
H H1 0.6981 0.4259 0.7069 0.046 Uiso calc R 1
C C2 0.6708(3) 0.3221(4) 0.6131(2) 0.0469(10) Uani d . 1
H H2 0.7375 0.2816 0.6139 0.056 Uiso calc R 1
C C3 0.5967(3) 0.2974(3) 0.5575(2) 0.0429(10) Uani d . 1
H H3 0.6119 0.2387 0.5199 0.052 Uiso calc R 1
C C4 0.4968(3) 0.3595(3) 0.5558(2) 0.0333(8) Uani d . 1
C C5 0.4784(3) 0.4439(3) 0.6157(2) 0.0295(8) Uani d . 1
C C6 0.3770(3) 0.5093(3) 0.6186(2) 0.0312(8) Uani d . 1
C C7 0.2981(3) 0.4905(4) 0.5607(2) 0.0383(9) Uani d . 1
C C8 0.3208(3) 0.4082(4) 0.4985(2) 0.0435(10) Uani d . 1
H H8 0.2699 0.3982 0.4588 0.052 Uiso calc R 1
C C9 0.4159(3) 0.3440(4) 0.4961(2) 0.0430(10) Uani d . 1
H H9 0.4286 0.2895 0.4555 0.052 Uiso calc R 1
C C10 0.2006(3) 0.5581(4) 0.5675(3) 0.0516(12) Uani d . 1
H H10 0.1457 0.5489 0.5305 0.062 Uiso calc R 1
C C11 0.1869(3) 0.6363(4) 0.6277(3) 0.0531(12) Uani d . 1
H H11 0.1224 0.6804 0.6327 0.064 Uiso calc R 1
C C12 0.2696(3) 0.6503(4) 0.6823(2) 0.0457(10) Uani d . 1
H H12 0.2590 0.7041 0.7235 0.055 Uiso calc R 1
C C13 0.5320(3) 0.8456(3) 0.7152(2) 0.0354(9) Uani d . 1
C C14 0.5501(3) 0.9706(3) 0.6894(2) 0.0418(10) Uani d . 1
C C15 0.5000 1.0511(5) 0.7500 0.0402(12) Uani d S 1
N N1 0.5529(2) 0.4692(2) 0.67213(17) 0.0296(7) Uani d . 1
N N2 0.3635(2) 0.5896(3) 0.67763(18) 0.0363(7) Uani d . 1
O O1 0.5633(2) 0.7456(2) 0.68342(15) 0.0414(7) Uani d . 1
O O2 0.5971(3) 1.0041(3) 0.62964(19) 0.0665(9) Uani d . 1
O O3 0.5000 1.1636(3) 0.7500 0.0552(11) Uani d S 1
Ni Ni1 0.5000 0.60120(6) 0.7500 0.0305(2) Uani d S 1

loop_
_atom_site_aniso_label
_atom_site_aniso_U_11
_atom_site_aniso_U_22
_atom_site_aniso_U_33
_atom_site_aniso_U_12
_atom_site_aniso_U_13
_atom_site_aniso_U_23
C1 0.037(2) 0.036(2) 0.042(2) 0.0035(18) -0.0011(17) 0.0010(18)
C2 0.040(2) 0.043(2) 0.057(3) 0.012(2) 0.002(2) -0.001(2)
C3 0.053(2) 0.0300(19) 0.045(2) -0.0002(19) 0.013(2) -0.0070(18)
C4 0.0434(19) 0.0266(15) 0.0299(18) -0.0115(19) 0.0041(18) 0.0005(14)
C5 0.035(2) 0.0258(15) 0.0280(18) -0.0046(14) 0.0021(15) 0.0050(14)
C6 0.0326(18) 0.0307(18) 0.0304(19) -0.0041(16) 0.0020(16) 0.0053(16)
C7 0.0329(18) 0.040(2) 0.042(2) -0.0092(18) -0.0047(18) 0.0122(18)
C8 0.047(2) 0.045(2) 0.039(2) -0.018(2) -0.0106(18) 0.0029(19)
C9 0.056(3) 0.035(2) 0.037(2) -0.015(2) -0.003(2) -0.0049(18)
C10 0.034(2) 0.064(3) 0.056(3) -0.005(2) -0.012(2) 0.021(2)
C11 0.037(2) 0.069(3) 0.053(3) 0.018(2) 0.002(2) 0.020(2)
C12 0.050(3) 0.045(2) 0.042(2) 0.016(2) 0.0066(19) 0.007(2)
C13 0.037(2) 0.0330(18) 0.036(2) 0.0016(16) -0.0005(16) 0.0030(17)
C14 0.041(2) 0.032(2) 0.052(3) -0.0025(18) 0.001(2) 0.0104(19)
C15 0.037(3) 0.028(2) 0.055(3) 0.000 -0.012(3) 0.000
N1 0.0311(15) 0.0268(14) 0.0310(16) 0.0013(13) -0.0016(13) -0.0007(13)
N2 0.0342(16) 0.0339(16) 0.0407(18) 0.0079(14) 0.0014(14) 0.0063(15)
O1 0.0532(16) 0.0336(13) 0.0373(15) 0.0013(13) 0.0119(13) 0.0015(12)
O2 0.080(2) 0.0513(18) 0.068(2) -0.0021(18) 0.024(2) 0.0215(17)
O3 0.063(3) 0.034(2) 0.069(3) 0.000 -0.012(3) 0.000
Ni1 0.0356(4) 0.0277(3) 0.0281(3) 0.000 0.0010(3) 0.000

loop_
_atom_type_symbol
_atom_type_description
_atom_type_scat_dispersion_real
_atom_type_scat_dispersion_imag
_atom_type_scat_source
C C 0.0033 0.0016 'International Tables Vol C Tables 4.2.6.8 and 6.1.1.4'
H H 0.0000 0.0000 'International Tables Vol C Tables 4.2.6.8 and 6.1.1.4'
N N 0.0061 0.0033 'International Tables Vol C Tables 4.2.6.8 and 6.1.1.4'
O O 0.0106 0.0060 'International Tables Vol C Tables 4.2.6.8 and 6.1.1.4'
Ni Ni 0.3393 1.1124 'International Tables Vol C Tables 4.2.6.8 and 6.1.1.4'

loop_
_geom_angle_atom_site_label_1
_geom_angle_atom_site_label_2
_geom_angle_atom_site_label_3
_geom_angle_site_symmetry_1
_geom_angle_site_symmetry_3
_geom_angle
N1 C1 C2 . . 124.0(4)
N1 C1 H1 . . 118.0
C2 C1 H1 . . 118.0
C3 C2 C1 . . 118.8(4)
C3 C2 H2 . . 120.6
C1 C2 H2 . . 120.6
C2 C3 C4 . . 120.5(4)
C2 C3 H3 . . 119.7
C4 C3 H3 . . 119.7
C5 C4 C3 . . 116.5(3)
C5 C4 C9 . . 119.4(4)
C3 C4 C9 . . 124.1(3)
N1 C5 C4 . . 123.3(3)
N1 C5 C6 . . 117.1(3)
C4 C5 C6 . . 119.6(3)
N2 C6 C7 . . 122.9(3)
N2 C6 C5 . . 117.1(3)
C7 C6 C5 . . 120.0(3)
C6 C7 C10 . . 116.7(4)
C6 C7 C8 . . 119.3(3)
C10 C7 C8 . . 124.0(4)
C9 C8 C7 . . 121.0(4)
C9 C8 H8 . . 119.5
C7 C8 H8 . . 119.5
C8 C9 C4 . . 120.6(4)
C8 C9 H9 . . 119.7
C4 C9 H9 . . 119.7
C11 C10 C7 . . 119.9(4)
C11 C10 H10 . . 120.0
C7 C10 H10 . . 120.0
C10 C11 C12 . . 119.7(4)
C10 C11 H11 . . 120.2
C12 C11 H11 . . 120.2
N2 C12 C11 . . 122.5(4)
N2 C12 H12 . . 118.8
C11 C12 H12 . . 118.8
O1 C13 C13 . 4_656 121.4(2)
O1 C13 C14 . . 128.8(3)
C13 C13 C14 4_656 . 109.8(2)
O2 C14 C13 . . 127.2(4)
O2 C14 C15 . . 126.6(3)
C13 C14 C15 . . 106.1(3)
O3 C15 C14 . 4_656 126.1(2)
O3 C15 C14 . . 126.1(2)
C14 C15 C14 4_656 . 107.9(4)
C1 N1 C5 . . 116.9(3)
C1 N1 Ni1 . . 130.1(3)
C5 N1 Ni1 . . 113.0(2)
C12 N2 C6 . . 118.3(3)
C12 N2 Ni1 . . 128.8(3)
C6 N2 Ni1 . . 112.8(2)
C13 O1 Ni1 . . 107.4(2)
N1 Ni1 N1 4_656 . 91.69(16)
N1 Ni1 N2 4_656 4_656 79.89(12)
N1 Ni1 N2 . 4_656 95.22(11)
N1 Ni1 N2 4_656 . 95.22(11)
N1 Ni1 N2 . . 79.89(12)
N2 Ni1 N2 4_656 . 173.03(17)
N1 Ni1 O1 4_656 4_656 93.23(10)
N1 Ni1 O1 . 4_656 172.64(11)
N2 Ni1 O1 4_656 4_656 91.03(11)
N2 Ni1 O1 . 4_656 94.22(11)
N1 Ni1 O1 4_656 . 172.64(11)
N1 Ni1 O1 . . 93.23(10)
N2 Ni1 O1 4_656 . 94.22(12)
N2 Ni1 O1 . . 91.03(11)
O1 Ni1 O1 4_656 . 82.41(14)

loop_
_geom_bond_atom_site_label_1
_geom_bond_atom_site_label_2
_geom_bond_site_symmetry_2
_geom_bond_distance
_geom_bond_publ_flag
C1 N1 . 1.318(4) ?
C1 C2 . 1.386(5) ?
C1 H1 . 0.9300 ?
C2 C3 . 1.345(6) ?
C2 H2 . 0.9300 ?
C3 C4 . 1.401(5) ?
C3 H3 . 0.9300 ?
C4 C5 . 1.399(5) ?
C4 C9 . 1.437(5) ?
C5 N1 . 1.360(4) ?
C5 C6 . 1.435(5) ?
C6 N2 . 1.350(5) ?
C6 C7 . 1.403(5) ?
C7 C10 . 1.411(5) ?
C7 C8 . 1.424(5) ?
C8 C9 . 1.362(6) ?
C8 H8 . 0.9300 ?
C9 H9 . 0.9300 ?
C10 C11 . 1.352(6) ?
C10 H10 . 0.9300 ?
C11 C12 . 1.389(6) ?
C11 H11 . 0.9300 ?
C12 N2 . 1.331(5) ?
C12 H12 . 0.9300 ?
C13 O1 . 1.280(4) y
C13 C13 4_656 1.430(7) y
C13 C14 . 1.453(5) y
C14 O2 . 1.232(5) y
C14 C15 . 1.495(5) y
C15 O3 . 1.229(6) y
C15 C14 4_656 1.495(5) ?
N1 Ni1 . 2.071(3) y
N2 Ni1 . 2.088(3) y
O1 Ni1 . 2.098(3) y
Ni1 N1 4_656 2.071(3) ?
Ni1 N2 4_656 2.088(3) ?
Ni1 O1 4_656 2.098(3) ?
